data_7005336
loop_
_publ_author_name
'Ma, Liping'
'Zhang, Jie'
'Cai, Ruifang'
'Chen, Zhenxia'
'Zhou, Xigeng'

_publ_section_title
;
 Facile construction of novel organolanthanide square-planar
 macrocycles through addition of carbodiimide to an amino group.
;
_journal_issue 25
_journal_name_full 'Dalton transactions (Cambridge, England : 2003)'
_journal_page_first 2718
_journal_page_last 2722
_journal_paper_doi 10.1039/b700845g
_journal_year 2007
_chemical_formula_sum 'C92 H120 N12 S4 Yb4'
_chemical_formula_weight 2214.40
_chemical_name_systematic
;
?
;
_space_group_IT_number 114
_symmetry_cell_setting tetragonal
_symmetry_space_group_name_Hall 'P -4 2n'
_symmetry_space_group_name_H-M 'P -4 21 c'
_atom_sites_solution_hydrogens geom
_atom_sites_solution_primary direct
_atom_sites_solution_secondary difmap
_audit_creation_method SHELXL-97
_cell_angle_alpha 90.00
_cell_angle_beta 90.00
_cell_angle_gamma 90.00
_cell_formula_units_Z 2
_cell_length_a 15.623(2)
_cell_length_b 15.623(2)
_cell_length_c 21.354(4)
_cell_measurement_reflns_used 4763
_cell_measurement_temperature 293(2)
_cell_measurement_theta_max 23.14
_cell_measurement_theta_min 2.38
_cell_volume 5212.0(14)
_computing_cell_refinement 'Bruker XSCANS'
_computing_data_collection 'Bruker XSCANS'
_computing_data_reduction 'Bruker SHELXTL'
_computing_molecular_graphics 'Bruker SHELXTL'
_computing_publication_material 'Bruker SHELXTL'
_computing_structure_refinement 'SHELXL-97 (Sheldrick, 1997)'
_computing_structure_solution 'SHELXS-97 (Sheldrick, 1990)'
_diffrn_ambient_temperature 293(2)
_diffrn_measured_fraction_theta_full 0.999
_diffrn_measured_fraction_theta_max 0.999
_diffrn_measurement_device_type 'CCD area detector'
_diffrn_measurement_method 'phi and omega scans'
_diffrn_radiation_monochromator graphite
_diffrn_radiation_source 'fine-focus sealed tube'
_diffrn_radiation_type MoK\a
_diffrn_radiation_wavelength 0.71073
_diffrn_reflns_av_R_equivalents 0.0602
_diffrn_reflns_av_sigmaI/netI 0.0491
_diffrn_reflns_limit_h_max 19
_diffrn_reflns_limit_h_min -18
_diffrn_reflns_limit_k_max 18
_diffrn_reflns_limit_k_min -19
_diffrn_reflns_limit_l_max 21
_diffrn_reflns_limit_l_min -26
_diffrn_reflns_number 25164
_diffrn_reflns_theta_full 26.00
_diffrn_reflns_theta_max 26.00
_diffrn_reflns_theta_min 1.91
_diffrn_standards_decay_% 5.37
_exptl_absorpt_coefficient_mu 3.680
_exptl_absorpt_correction_T_max 0.5265
_exptl_absorpt_correction_T_min 0.4598
_exptl_absorpt_correction_type multi-scan
_exptl_absorpt_process_details sadabs
_exptl_crystal_colour orange
_exptl_crystal_density_diffrn 1.411
_exptl_crystal_density_method 'not measured'
_exptl_crystal_description prismatic
_exptl_crystal_F_000 2200
_exptl_crystal_size_max 0.25
_exptl_crystal_size_mid 0.20
_exptl_crystal_size_min 0.20
_refine_diff_density_max 2.119
_refine_diff_density_min -1.684
_refine_diff_density_rms 0.193
_refine_ls_abs_structure_details 'Flack H D (1983), Acta Cryst. A39, 876-881'
_refine_ls_abs_structure_Flack 0.06(4)
_refine_ls_extinction_method none
_refine_ls_goodness_of_fit_ref 1.113
_refine_ls_hydrogen_treatment constr
_refine_ls_matrix_type full
_refine_ls_number_parameters 189
_refine_ls_number_reflns 5136
_refine_ls_number_restraints 24
_refine_ls_restrained_S_all 1.117
_refine_ls_R_factor_all 0.1084
_refine_ls_R_factor_gt 0.0787
_refine_ls_shift/su_max 0.002
_refine_ls_shift/su_mean 0.000
_refine_ls_structure_factor_coef Fsqd
_refine_ls_weighting_details 'calc w=1/[\s^2^(Fo^2^)+(0.1027P)^2^+42.1143P] where P=(Fo^2^+2Fc^2^)/3'
_refine_ls_weighting_scheme calc
_refine_ls_wR_factor_gt 0.2119
_refine_ls_wR_factor_ref 0.2332
_reflns_number_gt 3741
_reflns_number_total 5136
_reflns_threshold_expression >2sigma(I)
_cod_data_source_file b700845g.txt
_cod_data_source_block 51020a
_cod_depositor_comments
;
The following automatic conversions were performed:
'_symmetry_cell_setting' value 'Tetragonal' changed to 'tetragonal'
according to '/home/saulius/struct/CIF-dictionaries/cif_core.dic'
dictionary named 'cif_core.dic' version 2.4.1 from 2010-06-29.

Automatic conversion script
Id: cif_fix_enum 1527 2010-12-29 10:47:43Z saulius 
;
_cod_original_cell_volume 5211.9(15)
_cod_original_sg_symbol_H-M P-42(1)c
_cod_database_code 7005336

loop_
_symmetry_equiv_pos_as_xyz
'x, y, z'
'-x, -y, z'
'y, -x, -z'
'-y, x, -z'
'-x+1/2, y+1/2, -z+1/2'
'x+1/2, -y+1/2, -z+1/2'
'-y+1/2, -x+1/2, z+1/2'
'y+1/2, x+1/2, z+1/2'

loop_
_atom_site_label
_atom_site_type_symbol
_atom_site_fract_x
_atom_site_fract_y
_atom_site_fract_z
_atom_site_U_iso_or_equiv
_atom_site_adp_type
_atom_site_occupancy
_atom_site_symmetry_multiplicity
_atom_site_calc_flag
_atom_site_refinement_flags
_atom_site_disorder_assembly
_atom_site_disorder_group
Yb1 Yb 0.74327(5) 0.17837(5) -0.03070(4) 0.0719(3) Uani 1 1 d . . .
S1 S 0.8486(3) 0.3091(4) -0.0665(3) 0.0860(14) Uani 1 1 d . . .
C1 C 0.6584(8) 0.1711(11) 0.0745(5) 0.141(13) Uani 1 1 d G . .
H1A H 0.5969 0.1599 0.0786 0.169 Uiso 1 1 calc R . .
C2 C 0.7239(10) 0.1097(7) 0.0805(4) 0.104(9) Uani 1 1 d G . .
H2A H 0.7156 0.0486 0.0891 0.125 Uiso 1 1 calc R . .
C3 C 0.8028(8) 0.1532(8) 0.0817(4) 0.135(14) Uani 1 1 d G . .
H3A H 0.8584 0.1276 0.0919 0.162 Uiso 1 1 calc R . .
C4 C 0.7861(9) 0.2415(8) 0.0764(4) 0.095(7) Uani 1 1 d G . .
H4A H 0.8279 0.2873 0.0830 0.114 Uiso 1 1 calc R . .
C5 C 0.6968(10) 0.2525(10) 0.0720(4) 0.097(7) Uani 1 1 d G . .
H5A H 0.6665 0.3073 0.0749 0.116 Uiso 1 1 calc R . .
C6 C 0.8585(8) 0.0765(10) -0.0656(6) 0.124(9) Uani 1 1 d GU . .
H6A H 0.9158 0.0721 -0.0472 0.149 Uiso 1 1 calc R . .
C7 C 0.7945(10) 0.0290(6) -0.0515(6) 0.21(3) Uani 1 1 d G . .
H7A H 0.7952 -0.0178 -0.0209 0.248 Uiso 1 1 calc R . .
C8 C 0.7357(10) 0.0420(9) -0.0923(6) 0.151(15) Uani 1 1 d G . .
H8A H 0.6843 0.0068 -0.0977 0.182 Uiso 1 1 calc R . .
C9 C 0.7634(11) 0.0975(9) -0.1315(6) 0.20(2) Uani 1 1 d G . .
H9A H 0.7363 0.1118 -0.1716 0.238 Uiso 1 1 calc R . .
C10 C 0.8393(11) 0.1188(10) -0.1150(7) 0.18(2) Uani 1 1 d G . .
H10A H 0.8795 0.1522 -0.1404 0.220 Uiso 1 1 calc R . .
C11 C 0.8228(7) 0.4011(7) -0.0222(6) 0.080(5) Uani 1 1 d G . .
C12 C 0.7396(7) 0.4328(6) -0.0217(6) 0.089(6) Uani 1 1 d G . .
H12A H 0.6969 0.4051 -0.0443 0.107 Uiso 1 1 calc R . .
C13 C 0.7203(7) 0.5059(7) 0.0126(7) 0.085(6) Uani 1 1 d G . .
H13A H 0.6647 0.5271 0.0130 0.102 Uiso 1 1 calc R . .
C14 C 0.7841(7) 0.5474(8) 0.0464(6) 0.106(9) Uani 1 1 d G . .
C15 C 0.8673(7) 0.5157(9) 0.0458(6) 0.098(7) Uani 1 1 d GU . .
H15A H 0.9100 0.5435 0.0684 0.118 Uiso 1 1 calc R . .
C16 C 0.8867(7) 0.4426(8) 0.0115(7) 0.101(8) Uani 1 1 d G . .
H16A H 0.9423 0.4214 0.0111 0.121 Uiso 1 1 calc R . .
N1 N 0.7632(11) 0.6238(10) 0.0806(7) 0.080(4) Uani 1 1 d . . .
H1B H 0.7776 0.6733 0.0665 0.096 Uiso 1 1 calc R . .
N2 N 0.6853(13) 0.6802(12) 0.1593(8) 0.094(5) Uani 1 1 d D . .
N3 N 0.698(4) 0.5365(19) 0.1588(12) 0.30(4) Uani 1 1 d D . .
H3B H 0.7164 0.4953 0.1355 0.366 Uiso 1 1 calc R . .
C17 C 0.7201(16) 0.6161(15) 0.1361(11) 0.096(7) Uani 1 1 d . . .
C18 C 0.6688(18) 0.689(2) 0.2238(9) 0.160(12) Uiso 1 1 d D . .
H18A H 0.6862 0.6367 0.2455 0.192 Uiso 1 1 calc R . .
C19 C 0.709(3) 0.763(3) 0.2543(17) 0.26(3) Uiso 1 1 d D . .
H19A H 0.7701 0.7592 0.2492 0.393 Uiso 1 1 calc R . .
H19B H 0.6954 0.7623 0.2981 0.393 Uiso 1 1 calc R . .
H19C H 0.6884 0.8146 0.2357 0.393 Uiso 1 1 calc R . .
C20 C 0.581(2) 0.709(4) 0.2400(19) 0.31(3) Uiso 1 1 d D . .
H20A H 0.5438 0.6656 0.2225 0.464 Uiso 1 1 calc R . .
H20B H 0.5656 0.7636 0.2234 0.464 Uiso 1 1 calc R . .
H20C H 0.5747 0.7091 0.2847 0.464 Uiso 1 1 calc R . .
C21 C 0.653(3) 0.508(3) 0.2116(19) 0.68(10) Uiso 1 1 d D . .
H21A H 0.6047 0.5470 0.2178 0.818 Uiso 1 1 calc R . .
C22 C 0.620(5) 0.422(4) 0.210(3) 0.38(4) Uiso 1 1 d D . .
H22A H 0.5875 0.4140 0.1721 0.565 Uiso 1 1 calc R . .
H22B H 0.5837 0.4127 0.2455 0.565 Uiso 1 1 calc R . .
H22C H 0.6666 0.3820 0.2107 0.565 Uiso 1 1 calc R . .
C23 C 0.700(5) 0.504(6) 0.2696(16) 0.46(5) Uiso 1 1 d D . .
H23A H 0.7240 0.5595 0.2788 0.689 Uiso 1 1 calc R . .
H23B H 0.7457 0.4631 0.2659 0.689 Uiso 1 1 calc R . .
H23C H 0.6625 0.4874 0.3029 0.689 Uiso 1 1 calc R . .

loop_
_atom_site_aniso_label
_atom_site_aniso_U_11
_atom_site_aniso_U_22
_atom_site_aniso_U_33
_atom_site_aniso_U_23
_atom_site_aniso_U_13
_atom_site_aniso_U_12
Yb1 0.0890(6) 0.0686(5) 0.0582(4) 0.0030(4) 0.0018(5) 0.0260(4)
S1 0.071(3) 0.094(4) 0.093(4) 0.006(3) 0.004(2) 0.009(3)
C1 0.12(2) 0.26(4) 0.043(11) 0.017(17) -0.001(12) 0.02(3)
C2 0.077(14) 0.14(2) 0.096(15) 0.060(14) -0.015(11) -0.079(15)
C3 0.23(4) 0.12(2) 0.055(12) 0.023(12) 0.018(15) 0.11(2)
C4 0.085(14) 0.125(19) 0.076(12) 0.048(13) 0.001(10) -0.018(13)
C5 0.14(2) 0.075(13) 0.070(12) -0.028(11) 0.010(12) -0.022(15)
C6 0.056(10) 0.148(18) 0.169(19) -0.049(14) -0.021(12) 0.036(12)
C7 0.41(7) 0.091(18) 0.12(2) 0.055(16) 0.10(3) 0.14(3)
C8 0.066(14) 0.072(16) 0.32(5) -0.06(2) 0.00(2) 0.001(12)
C9 0.41(7) 0.11(2) 0.073(15) -0.018(16) 0.00(3) 0.15(4)
C10 0.24(5) 0.092(19) 0.22(4) -0.03(2) 0.18(4) -0.05(2)
C11 0.068(10) 0.077(11) 0.094(14) 0.013(10) -0.010(11) -0.011(9)
C12 0.093(13) 0.045(8) 0.129(16) -0.021(10) -0.012(14) 0.048(9)
C13 0.041(8) 0.088(12) 0.126(18) -0.031(11) 0.012(9) -0.024(8)
C14 0.16(2) 0.073(12) 0.082(15) -0.022(10) 0.015(13) -0.051(14)
C15 0.071(10) 0.121(13) 0.103(13) 0.056(11) 0.020(9) 0.065(10)
C16 0.040(9) 0.097(15) 0.17(2) 0.037(15) -0.009(11) 0.024(9)
N1 0.092(11) 0.070(9) 0.077(10) 0.000(7) -0.012(9) 0.008(8)
N2 0.123(14) 0.078(11) 0.080(11) -0.001(9) 0.018(10) 0.001(11)
N3 0.67(12) 0.14(3) 0.11(2) 0.036(18) -0.01(4) 0.05(5)
C17 0.127(19) 0.074(13) 0.086(14) 0.004(11) 0.017(13) -0.036(13)

loop_
_atom_type_symbol
_atom_type_description
_atom_type_scat_dispersion_real
_atom_type_scat_dispersion_imag
_atom_type_scat_source
C C 0.0033 0.0016 'International Tables Vol C Tables 4.2.6.8 and 6.1.1.4'
H H 0.0000 0.0000 'International Tables Vol C Tables 4.2.6.8 and 6.1.1.4'
N N 0.0061 0.0033 'International Tables Vol C Tables 4.2.6.8 and 6.1.1.4'
S S 0.1246 0.1234 'International Tables Vol C Tables 4.2.6.8 and 6.1.1.4'
Yb Yb -0.3850 5.5486 'International Tables Vol C Tables 4.2.6.8 and 6.1.1.4'

loop_
_geom_angle_atom_site_label_1
_geom_angle_atom_site_label_2
_geom_angle_atom_site_label_3
_geom_angle
_geom_angle_site_symmetry_1
_geom_angle_site_symmetry_3
_geom_angle_publ_flag
N1 Yb1 C8 93.1(5) 3_565 . ?
N1 Yb1 C7 122.5(5) 3_565 . ?
C8 Yb1 C7 29.62(10) . . ?
N1 Yb1 C9 84.6(5) 3_565 . ?
C8 Yb1 C9 29.56(9) . . ?
C7 Yb1 C9 48.76(15) . . ?
N1 Yb1 C6 133.2(5) 3_565 . ?
C8 Yb1 C6 48.76(15) . . ?
C7 Yb1 C6 29.56(10) . . ?
C9 Yb1 C6 48.67(14) . . ?
N1 Yb1 C10 107.1(6) 3_565 . ?
C8 Yb1 C10 48.70(14) . . ?
C7 Yb1 C10 48.70(15) . . ?
C9 Yb1 C10 29.48(8) . . ?
C6 Yb1 C10 29.47(10) . . ?
N1 Yb1 C4 117.6(5) 3_565 . ?
C8 Yb1 C4 143.4(4) . . ?
C7 Yb1 C4 115.5(4) . . ?
C9 Yb1 C4 156.7(5) . . ?
C6 Yb1 C4 108.6(4) . . ?
C10 Yb1 C4 128.3(5) . . ?
N1 Yb1 C5 89.3(5) 3_565 . ?
C8 Yb1 C5 144.4(5) . . ?
C7 Yb1 C5 131.1(4) . . ?
C9 Yb1 C5 170.5(6) . . ?
C6 Yb1 C5 137.4(4) . . ?
C10 Yb1 C5 159.8(6) . . ?
C4 Yb1 C5 31.66(9) . . ?
N1 Yb1 C3 139.9(4) 3_565 . ?
C8 Yb1 C3 111.8(4) . . ?
C7 Yb1 C3 84.8(3) . . ?
C9 Yb1 C3 131.9(4) . . ?
C6 Yb1 C3 85.5(3) . . ?
C10 Yb1 C3 113.0(4) . . ?
C4 Yb1 C3 31.52(11) . . ?
C5 Yb1 C3 52.11(15) . . ?
N1 Yb1 C1 90.2(5) 3_565 . ?
C8 Yb1 C1 112.9(5) . . ?
C7 Yb1 C1 105.9(4) . . ?
C9 Yb1 C1 141.0(6) . . ?
C6 Yb1 C1 126.2(4) . . ?
C10 Yb1 C1 154.2(4) . . ?
C4 Yb1 C1 52.08(14) . . ?
C5 Yb1 C1 31.46(10) . . ?
C3 Yb1 C1 51.81(16) . . ?
N1 Yb1 C2 118.7(5) 3_565 . ?
C8 Yb1 C2 97.0(4) . . ?
C7 Yb1 C2 79.4(3) . . ?
C9 Yb1 C2 125.7(4) . . ?
C6 Yb1 C2 95.3(3) . . ?
C10 Yb1 C2 124.3(4) . . ?
C4 Yb1 C2 51.93(16) . . ?
C5 Yb1 C2 51.89(15) . . ?
C3 Yb1 C2 31.25(11) . . ?
C1 Yb1 C2 31.21(11) . . ?
N1 Yb1 S1 93.5(4) 3_565 . ?
C8 Yb1 S1 121.2(4) . . ?
C7 Yb1 S1 117.0(4) . . ?
C9 Yb1 S1 93.5(4) . . ?
C6 Yb1 S1 87.7(4) . . ?
C10 Yb1 S1 73.6(4) . . ?
C4 Yb1 S1 78.8(3) . . ?
C5 Yb1 S1 94.1(4) . . ?
C3 Yb1 S1 99.0(3) . . ?
C1 Yb1 S1 125.4(4) . . ?
C2 Yb1 S1 129.0(3) . . ?
C11 S1 Yb1 108.7(5) . . ?
C5 C1 C2 108.0 . . ?
C5 C1 Yb1 73.2(2) . . ?
C2 C1 Yb1 74.9(2) . . ?
C5 C1 H1A 125.6 . . ?
C2 C1 H1A 125.6 . . ?
Yb1 C1 H1A 125.6 . . ?
C3 C2 C1 108.0 . . ?
C3 C2 Yb1 73.6(3) . . ?
C1 C2 Yb1 73.9(2) . . ?
C3 C2 H2A 125.7 . . ?
C1 C2 H2A 125.7 . . ?
Yb1 C2 H2A 125.7 . . ?
C4 C3 C2 108.0 . . ?
C4 C3 Yb1 73.2(2) . . ?
C2 C3 Yb1 75.2(3) . . ?
C4 C3 H3A 125.6 . . ?
C2 C3 H3A 125.6 . . ?
Yb1 C3 H3A 125.6 . . ?
C3 C4 C5 108.0 . . ?
C3 C4 Yb1 75.2(2) . . ?
C5 C4 Yb1 74.3(3) . . ?
C3 C4 H4A 125.5 . . ?
C5 C4 H4A 125.5 . . ?
Yb1 C4 H4A 125.5 . . ?
C1 C5 C4 108.0 . . ?
C1 C5 Yb1 75.4(3) . . ?
C4 C5 Yb1 74.0(3) . . ?
C1 C5 H5A 125.5 . . ?
C4 C5 H5A 125.5 . . ?
Yb1 C5 H5A 125.5 . . ?
C10 C6 C7 108.0 . . ?
C10 C6 Yb1 75.5(2) . . ?
C7 C6 Yb1 74.8(3) . . ?
C10 C6 H6A 125.4 . . ?
C7 C6 H6A 125.4 . . ?
Yb1 C6 H6A 125.4 . . ?
C6 C7 C8 108.0 . . ?
C6 C7 Yb1 75.6(3) . . ?
C8 C7 Yb1 75.2(3) . . ?
C6 C7 H7A 125.4 . . ?
C8 C7 H7A 125.4 . . ?
Yb1 C7 H7A 125.4 . . ?
C9 C8 C7 108.0 . . ?
C9 C8 Yb1 75.6(2) . . ?
C7 C8 Yb1 75.2(3) . . ?
C9 C8 H8A 125.4 . . ?
C7 C8 H8A 125.4 . . ?
Yb1 C8 H8A 125.4 . . ?
C8 C9 C10 108.0 . . ?
C8 C9 Yb1 74.8(3) . . ?
C10 C9 Yb1 75.5(3) . . ?
C8 C9 H9A 125.4 . . ?
C10 C9 H9A 125.4 . . ?
Yb1 C9 H9A 125.4 . . ?
C6 C10 C9 108.0 . . ?
C6 C10 Yb1 75.0(2) . . ?
C9 C10 Yb1 75.0(3) . . ?
C6 C10 H10A 125.4 . . ?
C9 C10 H10A 125.4 . . ?
Yb1 C10 H10A 125.4 . . ?
C12 C11 C16 120.0 . . ?
C12 C11 S1 120.5(7) . . ?
C16 C11 S1 119.5(7) . . ?
C11 C12 C13 120.0 . . ?
C11 C12 H12A 120.0 . . ?
C13 C12 H12A 120.0 . . ?
C14 C13 C12 120.0 . . ?
C14 C13 H13A 120.0 . . ?
C12 C13 H13A 120.0 . . ?
C13 C14 C15 120.0 . . ?
C13 C14 N1 119.2(10) . . ?
C15 C14 N1 120.8(10) . . ?
C13 C14 Yb1 122.3(5) . 4_655 ?
C15 C14 Yb1 99.9(5) . 4_655 ?
N1 C14 Yb1 44.5(8) . 4_655 ?
C14 C15 C16 120.0 . . ?
C14 C15 H15A 120.0 . . ?
C16 C15 H15A 120.0 . . ?
C11 C16 C15 120.0 . . ?
C11 C16 H16A 120.0 . . ?
C15 C16 H16A 120.0 . . ?
C17 N1 C14 118.7(16) . . ?
C17 N1 Yb1 131.1(13) . 4_655 ?
C14 N1 Yb1 110.0(10) . 4_655 ?
C17 N1 H1B 120.6 . . ?
C14 N1 H1B 120.6 . . ?
Yb1 N1 H1B 11.3 4_655 . ?
C17 N2 C18 123(2) . . ?
C17 N3 C21 134(4) . . ?
C17 N3 H3B 113.1 . . ?
C21 N3 H3B 113.1 . . ?
N2 C17 N1 119.4(19) . . ?
N2 C17 N3 119(3) . . ?
N1 C17 N3 120(3) . . ?
N2 C18 C20 115.3(18) . . ?
N2 C18 C19 115.8(18) . . ?
C20 C18 C19 98.0(16) . . ?
N2 C18 H18A 109.0 . . ?
C20 C18 H18A 109.0 . . ?
C19 C18 H18A 109.0 . . ?
C18 C19 H19A 109.5 . . ?
C18 C19 H19B 109.5 . . ?
H19A C19 H19B 109.5 . . ?
C18 C19 H19C 109.5 . . ?
H19A C19 H19C 109.5 . . ?
H19B C19 H19C 109.5 . . ?
C18 C20 H20A 109.5 . . ?
C18 C20 H20B 109.5 . . ?
H20A C20 H20B 109.5 . . ?
C18 C20 H20C 109.5 . . ?
H20A C20 H20C 109.5 . . ?
H20B C20 H20C 109.5 . . ?
N3 C21 C22 117(2) . . ?
N3 C21 C23 117(2) . . ?
C22 C21 C23 99.6(18) . . ?
N3 C21 H21A 107.6 . . ?
C22 C21 H21A 107.6 . . ?
C23 C21 H21A 107.6 . . ?
C21 C22 H22A 109.5 . . ?
C21 C22 H22B 109.5 . . ?
H22A C22 H22B 109.5 . . ?
C21 C22 H22C 109.5 . . ?
H22A C22 H22C 109.5 . . ?
H22B C22 H22C 109.5 . . ?
C21 C23 H23A 109.5 . . ?
C21 C23 H23B 109.5 . . ?
H23A C23 H23B 109.5 . . ?
C21 C23 H23C 109.5 . . ?
H23A C23 H23C 109.5 . . ?
H23B C23 H23C 109.5 . . ?

loop_
_geom_bond_atom_site_label_1
_geom_bond_atom_site_label_2
_geom_bond_distance
_geom_bond_site_symmetry_2
_geom_bond_publ_flag
Yb1 N1 2.336(17) 3_565 ?
Yb1 C8 2.506(11) . ?
Yb1 C7 2.507(9) . ?
Yb1 C9 2.515(11) . ?
Yb1 C6 2.516(10) . ?
Yb1 C10 2.521(11) . ?
Yb1 C4 2.579(10) . ?
Yb1 C5 2.583(10) . ?
Yb1 C3 2.604(8) . ?
Yb1 C1 2.611(11) . ?
Yb1 C2 2.624(9) . ?
Yb1 S1 2.732(6) . ?
S1 C11 1.767(12) . ?
C1 C5 1.408(4) . ?
C1 C2 1.408(4) . ?
C1 H1A 0.9800 . ?
C2 C3 1.408(4) . ?
C2 H2A 0.9800 . ?
C3 C4 1.408(4) . ?
C3 H3A 0.9800 . ?
C4 C5 1.408(4) . ?
C4 H4A 0.9800 . ?
C5 H5A 0.9800 . ?
C6 C10 1.281(4) . ?
C6 C7 1.281(4) . ?
C6 H6A 0.9800 . ?
C7 C8 1.281(4) . ?
C7 H7A 0.9800 . ?
C8 C9 1.281(4) . ?
C8 H8A 0.9800 . ?
C9 C10 1.281(4) . ?
C9 H9A 0.9800 . ?
C10 H10A 0.9800 . ?
C11 C12 1.391(8) . ?
C11 C16 1.391(8) . ?
C12 C13 1.391(8) . ?
C12 H12A 0.9300 . ?
C13 C14 1.390(8) . ?
C13 H13A 0.9300 . ?
C14 C15 1.391(8) . ?
C14 N1 1.437(19) . ?
C14 Yb1 3.133(13) 4_655 ?
C15 C16 1.391(8) . ?
C15 H15A 0.9300 . ?
C16 H16A 0.9300 . ?
N1 C17 1.37(3) . ?
N1 Yb1 2.336(17) 4_655 ?
N1 H1B 0.8600 . ?
N2 C17 1.24(3) . ?
N2 C18 1.409(10) . ?
N3 C17 1.38(3) . ?
N3 C21 1.402(10) . ?
N3 H3B 0.8600 . ?
C18 C20 1.449(19) . ?
C18 C19 1.462(19) . ?
C18 H18A 0.9800 . ?
C19 H19A 0.9600 . ?
C19 H19B 0.9600 . ?
C19 H19C 0.9600 . ?
C20 H20A 0.9600 . ?
C20 H20B 0.9600 . ?
C20 H20C 0.9600 . ?
C21 C22 1.44(2) . ?
C21 C23 1.44(2) . ?
C21 H21A 0.9800 . ?
C22 H22A 0.9600 . ?
C22 H22B 0.9600 . ?
C22 H22C 0.9600 . ?
C23 H23A 0.9600 . ?
C23 H23B 0.9600 . ?
C23 H23C 0.9600 . ?
